data_7005556
loop_
_publ_author_name
'Meyer, Nils'
'Roesky, Peter W.'

_publ_section_title
;
 Chiral bridged aminotroponiminate complexes of the lanthanides.
;
_journal_issue 25
_journal_name_full 'Dalton transactions (Cambridge, England : 2003)'
_journal_page_first 2652
_journal_page_last 2657
_journal_paper_doi 10.1039/b703020g
_journal_year 2007
_chemical_absolute_configuration rmad
_chemical_formula_moiety 'C38 H44 Cl Ho N4 O, C4 H8 O'
_chemical_formula_sum 'C42 H52 Cl Ho N4 O2'
_chemical_formula_weight 845.26
_chemical_name_systematic
;
?
;
_space_group_IT_number 19
_symmetry_cell_setting orthorhombic
_symmetry_Int_Tables_number 19
_symmetry_space_group_name_Hall 'P 2ac 2ab'
_symmetry_space_group_name_H-M 'P 21 21 21'
_atom_sites_solution_hydrogens geom
_atom_sites_solution_primary direct
_atom_sites_solution_secondary difmap
_audit_creation_date 05-02-24
_audit_creation_method SHELXL-97
_cell_angle_alpha 90.00
_cell_angle_beta 90.00
_cell_angle_gamma 90.00
_cell_formula_units_Z 4
_cell_length_a 8.8136(11)
_cell_length_b 14.005(2)
_cell_length_c 34.259(5)
_cell_measurement_temperature 210(2)
_cell_volume 4228.7(10)
_computing_cell_refinement 'STOE X-AREA'
_computing_data_collection 'STOE X-AREA'
_computing_data_reduction 'STOE X-RED'
_computing_molecular_graphics 'Diamond 2.1e'
_computing_publication_material 'X-STEP32, Microsoft Word'
_computing_structure_refinement 'SHELXL-97 (Sheldrick, 1997)'
_computing_structure_solution 'SHELXS-97 (Sheldrick, 1997)'
_diffrn_ambient_temperature 210(2)
_diffrn_measured_fraction_theta_full 0.984
_diffrn_measured_fraction_theta_max 0.984
_diffrn_measurement_device_type 'STOE IPDS 2T'
_diffrn_measurement_method 'area detector'
_diffrn_radiation_monochromator graphite
_diffrn_radiation_source 'fine-focus sealed tube'
_diffrn_radiation_type MoK\a
_diffrn_radiation_wavelength 0.71073
_diffrn_reflns_av_R_equivalents 0.0710
_diffrn_reflns_av_sigmaI/netI 0.1217
_diffrn_reflns_limit_h_max 8
_diffrn_reflns_limit_h_min -11
_diffrn_reflns_limit_k_max 17
_diffrn_reflns_limit_k_min -17
_diffrn_reflns_limit_l_max 31
_diffrn_reflns_limit_l_min -43
_diffrn_reflns_number 13541
_diffrn_reflns_theta_full 26.71
_diffrn_reflns_theta_max 26.71
_diffrn_reflns_theta_min 3.14
_exptl_absorpt_coefficient_mu 1.971
_exptl_absorpt_correction_T_max 0.9040
_exptl_absorpt_correction_T_min 0.7307
_exptl_absorpt_correction_type integration
_exptl_absorpt_process_details 'STOE X-RED & X-SHAPE'
_exptl_crystal_colour yellow-red
_exptl_crystal_density_diffrn 1.328
_exptl_crystal_density_method 'not measured'
_exptl_crystal_description prism
_exptl_crystal_F_000 1728
_exptl_crystal_size_max 0.190
_exptl_crystal_size_mid 0.106
_exptl_crystal_size_min 0.036
_refine_diff_density_max 0.892
_refine_diff_density_min -0.858
_refine_diff_density_rms 0.133
_refine_ls_abs_structure_details 'Flack H D (1983), Acta Cryst. A39, 876-881'
_refine_ls_abs_structure_Flack -0.013(18)
_refine_ls_extinction_method none
_refine_ls_goodness_of_fit_ref 0.928
_refine_ls_hydrogen_treatment constr
_refine_ls_matrix_type full
_refine_ls_number_parameters 430
_refine_ls_number_reflns 8667
_refine_ls_number_restraints 0
_refine_ls_restrained_S_all 0.928
_refine_ls_R_factor_all 0.0886
_refine_ls_R_factor_gt 0.0550
_refine_ls_shift/su_max 0.001
_refine_ls_shift/su_mean 0.000
_refine_ls_structure_factor_coef Fsqd
_refine_ls_weighting_details 'calc w=1/[\s^2^(Fo^2^)+(0.0596P)^2^+0.0000P] where P=(Fo^2^+2Fc^2^)/3'
_refine_ls_weighting_scheme calc
_refine_ls_wR_factor_gt 0.1135
_refine_ls_wR_factor_ref 0.1272
_reflns_number_gt 6075
_reflns_number_total 8667
_reflns_threshold_expression >2sigma(I)
_cod_data_source_file b703020g.txt
_cod_data_source_block 3a
_cod_original_cell_volume 4228.7(11)
_cod_database_code 7005556

loop_
_symmetry_equiv_pos_as_xyz
'x, y, z'
'-x+1/2, -y, z+1/2'
'x+1/2, -y+1/2, -z'
'-x, y+1/2, -z+1/2'

loop_
_atom_site_label
_atom_site_type_symbol
_atom_site_fract_x
_atom_site_fract_y
_atom_site_fract_z
_atom_site_U_iso_or_equiv
_atom_site_adp_type
_atom_site_occupancy
_atom_site_symmetry_multiplicity
_atom_site_calc_flag
_atom_site_refinement_flags
_atom_site_disorder_assembly
_atom_site_disorder_group
C1 C 1.0635(13) 0.2012(6) 0.4471(2) 0.0353(19) Uani 1 1 d . . .
C2 C 1.1530(12) 0.2242(6) 0.4801(3) 0.037(2) Uani 1 1 d . . .
H2 H 1.2197 0.2749 0.4747 0.044 Uiso 1 1 calc R . .
C3 C 1.1687(12) 0.1932(9) 0.5171(3) 0.049(2) Uani 1 1 d . . .
H3 H 1.2429 0.2243 0.5322 0.059 Uiso 1 1 calc R . .
C4 C 1.0875(16) 0.1202(8) 0.5359(3) 0.056(3) Uani 1 1 d . . .
H4 H 1.1077 0.1102 0.5625 0.067 Uiso 1 1 calc R . .
C5 C 0.9799(12) 0.0614(8) 0.5184(3) 0.047(3) Uani 1 1 d . . .
H5 H 0.9314 0.0178 0.5352 0.057 Uiso 1 1 calc R . .
C6 C 0.9343(15) 0.0584(6) 0.4795(2) 0.039(2) Uani 1 1 d . . .
H6 H 0.8609 0.0111 0.4747 0.047 Uiso 1 1 calc R . .
C7 C 0.9738(10) 0.1106(6) 0.4455(3) 0.032(2) Uani 1 1 d . . .
C8 C 0.8397(11) -0.0036(6) 0.4068(3) 0.030(2) Uani 1 1 d . . .
H8 H 0.8886 -0.0514 0.4239 0.036 Uiso 1 1 calc R . .
C9 C 0.8511(11) -0.0415(6) 0.3639(3) 0.030(2) Uani 1 1 d . . .
H9 H 0.7581 -0.0791 0.3589 0.036 Uiso 1 1 calc R . .
C10 C 0.8032(11) 0.0215(6) 0.2999(3) 0.031(2) Uani 1 1 d . . .
C11 C 0.7395(12) -0.0655(7) 0.2887(3) 0.043(2) Uani 1 1 d . . .
H11 H 0.7460 -0.1126 0.3081 0.051 Uiso 1 1 calc R . .
C12 C 0.6673(13) -0.0978(7) 0.2543(3) 0.044(3) Uani 1 1 d . . .
H12 H 0.6211 -0.1581 0.2564 0.052 Uiso 1 1 calc R . .
C13 C 0.6536(12) -0.0557(8) 0.2186(3) 0.046(3) Uani 1 1 d . . .
H13 H 0.6013 -0.0892 0.1990 0.055 Uiso 1 1 calc R . .
C14 C 0.7104(16) 0.0305(8) 0.2097(3) 0.055(3) Uani 1 1 d . . .
H14 H 0.6976 0.0484 0.1834 0.066 Uiso 1 1 calc R . .
C15 C 0.7848(13) 0.0978(7) 0.2325(3) 0.042(2) Uani 1 1 d . . .
H15 H 0.8221 0.1496 0.2180 0.051 Uiso 1 1 calc R . .
C16 C 0.8168(12) 0.1055(7) 0.2730(3) 0.033(2) Uani 1 1 d . . .
C17 C 0.8717(12) 0.2739(6) 0.2652(3) 0.037(2) Uani 1 1 d . . .
H17 H 0.9226 0.2599 0.2401 0.044 Uiso 1 1 calc R . .
C18 C 0.9626(14) 0.3478(6) 0.2866(3) 0.046(3) Uani 1 1 d . . .
H18A H 0.9088 0.3668 0.3100 0.070 Uiso 1 1 calc R . .
H18B H 0.9772 0.4030 0.2699 0.070 Uiso 1 1 calc R . .
H18C H 1.0605 0.3213 0.2937 0.070 Uiso 1 1 calc R . .
C19 C 0.7142(12) 0.3120(9) 0.2568(3) 0.051(2) Uani 1 1 d . . .
H19A H 0.6555 0.2637 0.2433 0.077 Uiso 1 1 calc R . .
H19B H 0.7218 0.3686 0.2406 0.077 Uiso 1 1 calc R . .
H19C H 0.6645 0.3282 0.2812 0.077 Uiso 1 1 calc R . .
C20 C 1.1284(14) 0.3465(7) 0.4166(3) 0.046(3) Uani 1 1 d . . .
H20 H 1.2336 0.3396 0.4264 0.055 Uiso 1 1 calc R . .
C21 C 1.1329(18) 0.3894(9) 0.3751(4) 0.071(4) Uani 1 1 d . . .
H21A H 1.1883 0.3469 0.3579 0.106 Uiso 1 1 calc R . .
H21B H 1.1831 0.4510 0.3759 0.106 Uiso 1 1 calc R . .
H21C H 1.0301 0.3973 0.3655 0.106 Uiso 1 1 calc R . .
C22 C 1.044(2) 0.4144(8) 0.4429(3) 0.065(4) Uani 1 1 d . . .
H22A H 0.9370 0.4147 0.4358 0.097 Uiso 1 1 calc R . .
H22B H 1.0849 0.4782 0.4400 0.097 Uiso 1 1 calc R . .
H22C H 1.0540 0.3939 0.4698 0.097 Uiso 1 1 calc R . .
C23 C 0.6743(11) 0.0047(6) 0.4193(3) 0.033(2) Uani 1 1 d . . .
C24 C 0.6077(12) 0.0912(7) 0.4300(3) 0.039(2) Uani 1 1 d . . .
H24 H 0.6637 0.1480 0.4275 0.046 Uiso 1 1 calc R . .
C25 C 0.4640(13) 0.0950(7) 0.4438(3) 0.043(3) Uani 1 1 d . . .
H25 H 0.4234 0.1539 0.4518 0.051 Uiso 1 1 calc R . .
C26 C 0.3767(14) 0.0144(9) 0.4463(4) 0.059(3) Uani 1 1 d . . .
H26 H 0.2777 0.0181 0.4564 0.070 Uiso 1 1 calc R . .
C27 C 0.4325(17) -0.0705(8) 0.4343(3) 0.061(3) Uani 1 1 d . . .
H27 H 0.3704 -0.1250 0.4339 0.074 Uiso 1 1 calc R . .
C28 C 0.5852(14) -0.0761(7) 0.4223(4) 0.054(3) Uani 1 1 d . . .
H28 H 0.6273 -0.1360 0.4163 0.065 Uiso 1 1 calc R . .
C29 C 0.9836(10) -0.1090(6) 0.3601(3) 0.035(2) Uani 1 1 d . . .
C30 C 0.9644(16) -0.2036(7) 0.3655(6) 0.096(6) Uani 1 1 d . . .
H30 H 0.8672 -0.2276 0.3710 0.115 Uiso 1 1 calc R . .
C31 C 1.087(2) -0.2663(9) 0.3631(7) 0.108(6) Uani 1 1 d . . .
H31 H 1.0697 -0.3320 0.3663 0.130 Uiso 1 1 calc R . .
C32 C 1.2296(15) -0.2360(9) 0.3563(6) 0.068(4) Uani 1 1 d . . .
H32 H 1.3125 -0.2782 0.3566 0.081 Uiso 1 1 calc R . .
C33 C 1.2478(18) -0.1421(10) 0.3489(5) 0.081(5) Uani 1 1 d . . .
H33 H 1.3445 -0.1188 0.3424 0.097 Uiso 1 1 calc R . .
C34 C 1.1282(15) -0.0801(9) 0.3509(6) 0.088(6) Uani 1 1 d . . .
H34 H 1.1456 -0.0151 0.3458 0.105 Uiso 1 1 calc R . .
C35 C 1.2246(14) 0.1325(10) 0.2913(3) 0.056(3) Uani 1 1 d . . .
H35A H 1.1627 0.0767 0.2845 0.068 Uiso 1 1 calc R . .
H35B H 1.2049 0.1830 0.2721 0.068 Uiso 1 1 calc R . .
C36 C 1.3848(16) 0.1074(14) 0.2914(4) 0.090(5) Uani 1 1 d . . .
H36A H 1.4431 0.1547 0.2766 0.107 Uiso 1 1 calc R . .
H36B H 1.3996 0.0447 0.2793 0.107 Uiso 1 1 calc R . .
C37 C 1.4376(17) 0.1051(9) 0.3329(3) 0.064(3) Uani 1 1 d . . .
H37A H 1.4397 0.0396 0.3429 0.077 Uiso 1 1 calc R . .
H37B H 1.5391 0.1331 0.3354 0.077 Uiso 1 1 calc R . .
C38 C 1.3240(13) 0.1628(13) 0.3534(4) 0.093(5) Uani 1 1 d . . .
H38A H 1.3034 0.1348 0.3791 0.111 Uiso 1 1 calc R . .
H38B H 1.3628 0.2276 0.3573 0.111 Uiso 1 1 calc R . .
C39 C 1.342(2) 0.1591(12) 0.1808(6) 0.109(6) Uiso 1 1 d . . .
H39A H 1.2708 0.2042 0.1927 0.130 Uiso 1 1 calc R . .
H39B H 1.4253 0.1485 0.1992 0.130 Uiso 1 1 calc R . .
C40 C 1.264(3) 0.0689(14) 0.1737(6) 0.117(6) Uiso 1 1 d . . .
H40A H 1.3168 0.0163 0.1868 0.141 Uiso 1 1 calc R . .
H40B H 1.1595 0.0716 0.1832 0.141 Uiso 1 1 calc R . .
C41 C 1.268(3) 0.0566(14) 0.1337(6) 0.125(7) Uiso 1 1 d . . .
H41A H 1.1750 0.0817 0.1216 0.151 Uiso 1 1 calc R . .
H41B H 1.2780 -0.0111 0.1269 0.151 Uiso 1 1 calc R . .
C42 C 1.403(4) 0.1119(19) 0.1207(9) 0.190(12) Uiso 1 1 d . . .
H42A H 1.3951 0.1305 0.0932 0.228 Uiso 1 1 calc R . .
H42B H 1.4970 0.0752 0.1245 0.228 Uiso 1 1 calc R . .
N1 N 1.0577(12) 0.2519(5) 0.4147(2) 0.0397(18) Uani 1 1 d . . .
N2 N 0.9262(10) 0.0853(5) 0.4103(2) 0.0326(16) Uani 1 1 d . . .
N3 N 0.8519(9) 0.0378(5) 0.3359(2) 0.0321(18) Uani 1 1 d . . .
N4 N 0.8673(8) 0.1840(6) 0.28923(19) 0.0322(15) Uani 1 1 d . . .
O1 O 1.1873(7) 0.1661(4) 0.33114(18) 0.0369(15) Uani 1 1 d . . .
O2 O 1.3984(14) 0.1977(9) 0.1471(4) 0.122(4) Uiso 1 1 d . . .
Cl Cl 0.7041(3) 0.29678(16) 0.36799(7) 0.0462(6) Uani 1 1 d . . .
Ho Ho 0.93613(5) 0.18812(3) 0.357117(12) 0.03066(11) Uani 1 1 d . . .

loop_
_atom_site_aniso_label
_atom_site_aniso_U_11
_atom_site_aniso_U_22
_atom_site_aniso_U_33
_atom_site_aniso_U_23
_atom_site_aniso_U_13
_atom_site_aniso_U_12
C1 0.031(4) 0.038(5) 0.037(4) -0.019(4) 0.003(5) 0.005(6)
C2 0.034(6) 0.038(5) 0.039(6) -0.019(4) -0.001(5) 0.002(4)
C3 0.037(6) 0.053(6) 0.056(6) -0.023(6) -0.010(5) 0.004(6)
C4 0.074(10) 0.068(6) 0.025(5) -0.012(5) -0.011(6) -0.001(7)
C5 0.041(7) 0.058(6) 0.044(6) 0.002(5) 0.007(5) 0.002(5)
C6 0.040(5) 0.053(5) 0.024(4) 0.006(4) 0.002(5) -0.001(6)
C7 0.028(6) 0.038(4) 0.029(5) -0.005(4) 0.003(4) 0.002(4)
C8 0.030(5) 0.033(4) 0.028(5) -0.004(4) -0.004(4) 0.003(4)
C9 0.030(5) 0.031(4) 0.030(6) -0.006(4) 0.004(4) 0.006(4)
C10 0.024(5) 0.032(5) 0.038(5) -0.007(4) -0.001(4) 0.010(4)
C11 0.044(7) 0.042(5) 0.042(6) -0.002(4) -0.002(5) -0.008(5)
C12 0.049(7) 0.044(5) 0.038(6) -0.014(4) -0.002(5) -0.007(5)
C13 0.034(6) 0.055(6) 0.049(7) -0.014(5) -0.012(5) 0.002(5)
C14 0.063(8) 0.064(7) 0.037(6) 0.000(5) -0.018(6) 0.007(6)
C15 0.045(7) 0.051(6) 0.032(5) -0.004(4) 0.009(5) 0.005(5)
C16 0.029(5) 0.047(5) 0.023(5) 0.003(4) 0.002(4) 0.002(4)
C17 0.038(6) 0.031(4) 0.041(6) 0.004(4) -0.001(5) 0.006(4)
C18 0.052(8) 0.044(5) 0.043(6) 0.010(4) 0.004(5) 0.001(5)
C19 0.052(6) 0.045(5) 0.057(6) 0.010(6) -0.013(5) 0.004(6)
C20 0.045(6) 0.051(6) 0.041(6) -0.006(5) 0.011(5) -0.016(5)
C21 0.094(11) 0.068(7) 0.051(7) -0.002(6) 0.003(7) -0.038(7)
C22 0.094(12) 0.058(7) 0.043(6) -0.011(5) 0.004(8) 0.008(8)
C23 0.029(5) 0.032(4) 0.036(5) -0.006(4) -0.007(4) -0.005(4)
C24 0.038(7) 0.043(5) 0.035(5) -0.001(4) -0.003(5) -0.001(4)
C25 0.033(7) 0.049(6) 0.046(6) -0.001(4) 0.006(5) 0.000(5)
C26 0.028(6) 0.081(8) 0.066(8) 0.004(7) 0.006(6) 0.004(6)
C27 0.045(7) 0.061(6) 0.077(8) -0.001(6) 0.027(8) -0.019(7)
C28 0.042(8) 0.040(5) 0.080(8) 0.003(5) 0.018(7) -0.003(5)
C29 0.033(5) 0.041(5) 0.031(5) -0.002(5) 0.004(5) -0.002(4)
C30 0.056(9) 0.039(6) 0.193(18) 0.006(8) 0.028(10) 0.012(6)
C31 0.087(13) 0.041(6) 0.20(2) 0.007(9) 0.020(16) 0.017(7)
C32 0.048(8) 0.068(8) 0.087(9) -0.025(9) -0.010(9) 0.022(6)
C33 0.064(10) 0.084(9) 0.094(13) 0.022(8) 0.029(9) 0.022(7)
C34 0.052(8) 0.051(6) 0.160(17) 0.041(9) 0.035(10) 0.026(6)
C35 0.049(8) 0.093(8) 0.027(6) 0.003(6) 0.004(5) 0.015(7)
C36 0.052(9) 0.177(16) 0.040(7) -0.002(9) 0.009(6) 0.047(9)
C37 0.037(6) 0.089(8) 0.067(8) -0.012(6) 0.016(8) 0.001(8)
C38 0.037(6) 0.186(16) 0.054(8) -0.033(11) -0.020(7) 0.021(8)
N1 0.036(5) 0.049(4) 0.034(4) -0.008(3) 0.009(5) -0.015(5)
N2 0.024(4) 0.036(3) 0.037(4) -0.008(3) -0.007(4) 0.002(4)
N3 0.037(5) 0.031(4) 0.028(4) -0.004(3) -0.012(4) -0.005(3)
N4 0.034(4) 0.039(4) 0.024(3) -0.005(4) 0.002(3) 0.001(4)
O1 0.022(3) 0.050(4) 0.038(4) -0.010(3) 0.003(3) 0.002(3)
Cl 0.0481(14) 0.0421(13) 0.0483(15) -0.0036(10) 0.0119(11) 0.0082(11)
Ho 0.02968(18) 0.03444(16) 0.02785(16) -0.0040(2) 0.0026(2) -0.0029(2)

loop_
_atom_type_symbol
_atom_type_description
_atom_type_scat_dispersion_real
_atom_type_scat_dispersion_imag
_atom_type_scat_source
C C 0.0033 0.0016 'International Tables Vol C Tables 4.2.6.8 and 6.1.1.4'
H H 0.0000 0.0000 'International Tables Vol C Tables 4.2.6.8 and 6.1.1.4'
N N 0.0061 0.0033 'International Tables Vol C Tables 4.2.6.8 and 6.1.1.4'
O O 0.0106 0.0060 'International Tables Vol C Tables 4.2.6.8 and 6.1.1.4'
Cl Cl 0.1484 0.1585 'International Tables Vol C Tables 4.2.6.8 and 6.1.1.4'
Ho Ho -0.2175 4.6783 'International Tables Vol C Tables 4.2.6.8 and 6.1.1.4'

loop_
_geom_angle_atom_site_label_1
_geom_angle_atom_site_label_2
_geom_angle_atom_site_label_3
_geom_angle
_geom_angle_site_symmetry_1
_geom_angle_site_symmetry_3
_geom_angle_publ_flag
N1 C1 C2 124.8(9) . . ?
N1 C1 C7 114.0(8) . . ?
C2 C1 C7 121.1(8) . . ?
C3 C2 C1 137.4(10) . . ?
C2 C3 C4 127.8(10) . . ?
C5 C4 C3 125.6(10) . . ?
C4 C5 C6 128.7(11) . . ?
C5 C6 C7 134.4(11) . . ?
N2 C7 C6 122.2(8) . . ?
N2 C7 C1 115.3(8) . . ?
C6 C7 C1 122.4(8) . . ?
N2 C8 C23 114.2(7) . . ?
N2 C8 C9 109.4(7) . . ?
C23 C8 C9 110.6(7) . . ?
N3 C9 C29 114.4(8) . . ?
N3 C9 C8 111.0(7) . . ?
C29 C9 C8 110.2(8) . . ?
N3 C10 C11 122.5(9) . . ?
N3 C10 C16 114.2(8) . . ?
C11 C10 C16 123.3(9) . . ?
C10 C11 C12 133.7(10) . . ?
C13 C12 C11 130.5(10) . . ?
C14 C13 C12 124.1(10) . . ?
C13 C14 C15 131.1(11) . . ?
C14 C15 C16 134.1(10) . . ?
N4 C16 C15 123.0(9) . . ?
N4 C16 C10 115.3(8) . . ?
C15 C16 C10 121.6(9) . . ?
C18 C17 N4 108.9(8) . . ?
C18 C17 C19 109.8(8) . . ?
N4 C17 C19 112.0(8) . . ?
N1 C20 C22 112.7(10) . . ?
N1 C20 C21 108.7(9) . . ?
C22 C20 C21 108.5(10) . . ?
C28 C23 C24 117.0(10) . . ?
C28 C23 C8 120.1(9) . . ?
C24 C23 C8 122.8(8) . . ?
C25 C24 C23 121.3(10) . . ?
C24 C25 C26 121.1(11) . . ?
C27 C26 C25 120.1(11) . . ?
C26 C27 C28 119.1(11) . . ?
C23 C28 C27 121.2(10) . . ?
C30 C29 C34 116.0(10) . . ?
C30 C29 C9 120.4(9) . . ?
C34 C29 C9 123.6(8) . . ?
C29 C30 C31 120.8(12) . . ?
C32 C31 C30 122.4(12) . . ?
C31 C32 C33 116.8(13) . . ?
C32 C33 C34 121.2(15) . . ?
C33 C34 C29 122.6(11) . . ?
C36 C35 O1 106.8(10) . . ?
C35 C36 C37 108.1(10) . . ?
C38 C37 C36 103.4(12) . . ?
O1 C38 C37 109.7(11) . . ?
O2 C39 C40 111.9(16) . . ?
C41 C40 C39 105.3(19) . . ?
C40 C41 C42 104(2) . . ?
C41 C42 O2 102(2) . . ?
C1 N1 C20 115.6(8) . . ?
C1 N1 Ho 120.3(6) . . ?
C20 N1 Ho 124.1(6) . . ?
C7 N2 C8 117.8(7) . . ?
C7 N2 Ho 122.4(6) . . ?
C8 N2 Ho 118.8(5) . . ?
C10 N3 C9 118.5(7) . . ?
C10 N3 Ho 123.1(6) . . ?
C9 N3 Ho 118.5(5) . . ?
C16 N4 C17 118.7(7) . . ?
C16 N4 Ho 121.0(6) . . ?
C17 N4 Ho 120.2(6) . . ?
C38 O1 C35 107.2(8) . . ?
C38 O1 Ho 125.6(7) . . ?
C35 O1 Ho 125.8(6) . . ?
C39 O2 C42 101.7(16) . . ?
N2 Ho N3 71.1(2) . . ?
N2 Ho N4 137.2(3) . . ?
N3 Ho N4 66.4(3) . . ?
N2 Ho O1 104.2(3) . . ?
N3 Ho O1 93.5(3) . . ?
N4 Ho O1 82.6(2) . . ?
N2 Ho N1 66.8(2) . . ?
N3 Ho N1 136.5(2) . . ?
N4 Ho N1 155.6(3) . . ?
O1 Ho N1 86.6(3) . . ?
N2 Ho Cl 102.9(2) . . ?
N3 Ho Cl 108.9(2) . . ?
N4 Ho Cl 87.34(19) . . ?
O1 Ho Cl 149.29(16) . . ?
N1 Ho Cl 90.9(2) . . ?

loop_
_geom_bond_atom_site_label_1
_geom_bond_atom_site_label_2
_geom_bond_distance
_geom_bond_site_symmetry_2
_geom_bond_publ_flag
C1 N1 1.320(11) . ?
C1 C2 1.416(14) . ?
C1 C7 1.496(13) . ?
C2 C3 1.347(15) . ?
C3 C4 1.404(16) . ?
C4 C5 1.392(16) . ?
C5 C6 1.393(14) . ?
C6 C7 1.419(12) . ?
C7 N2 1.326(11) . ?
C8 N2 1.464(11) . ?
C8 C23 1.525(14) . ?
C8 C9 1.564(12) . ?
C9 N3 1.469(11) . ?
C9 C29 1.508(12) . ?
C10 N3 1.325(12) . ?
C10 C11 1.394(13) . ?
C10 C16 1.498(13) . ?
C11 C12 1.414(14) . ?
C12 C13 1.363(15) . ?
C13 C14 1.341(16) . ?
C14 C15 1.390(15) . ?
C15 C16 1.420(13) . ?
C16 N4 1.310(12) . ?
C17 C18 1.499(14) . ?
C17 N4 1.505(12) . ?
C17 C19 1.514(14) . ?
C20 N1 1.465(12) . ?
C20 C22 1.508(16) . ?
C20 C21 1.544(15) . ?
C23 C28 1.381(14) . ?
C23 C24 1.396(13) . ?
C24 C25 1.353(15) . ?
C25 C26 1.369(15) . ?
C26 C27 1.350(16) . ?
C27 C28 1.409(19) . ?
C29 C30 1.349(13) . ?
C29 C34 1.373(15) . ?
C30 C31 1.396(18) . ?
C31 C32 1.35(2) . ?
C32 C33 1.349(17) . ?
C33 C34 1.367(17) . ?
C35 C36 1.456(17) . ?
C35 O1 1.481(12) . ?
C36 C37 1.496(18) . ?
C37 C38 1.467(18) . ?
C38 O1 1.427(13) . ?
C39 O2 1.37(2) . ?
C39 C40 1.46(2) . ?
C40 C41 1.38(3) . ?
C41 C42 1.49(3) . ?
C42 O2 1.50(3) . ?
N1 Ho 2.415(8) . ?
N2 Ho 2.324(7) . ?
N3 Ho 2.348(7) . ?
N4 Ho 2.404(7) . ?
O1 Ho 2.406(6) . ?
Cl Ho 2.576(2) . ?

loop_
_geom_torsion_atom_site_label_1
_geom_torsion_atom_site_label_2
_geom_torsion_atom_site_label_3
_geom_torsion_atom_site_label_4
_geom_torsion
_geom_torsion_site_symmetry_1
_geom_torsion_site_symmetry_2
_geom_torsion_site_symmetry_3
_geom_torsion_site_symmetry_4
_geom_torsion_publ_flag
N1 C1 C2 C3 171.1(12) . . . . ?
C7 C1 C2 C3 -13.3(18) . . . . ?
C1 C2 C3 C4 -1(2) . . . . ?
C2 C3 C4 C5 4(2) . . . . ?
C3 C4 C5 C6 3(2) . . . . ?
C4 C5 C6 C7 -1(2) . . . . ?
C5 C6 C7 N2 171.4(11) . . . . ?
C5 C6 C7 C1 -12.6(18) . . . . ?
N1 C1 C7 N2 12.2(13) . . . . ?
C2 C1 C7 N2 -163.8(9) . . . . ?
N1 C1 C7 C6 -164.1(10) . . . . ?
C2 C1 C7 C6 19.9(14) . . . . ?
N2 C8 C9 N3 -36.3(10) . . . . ?
C23 C8 C9 N3 90.3(9) . . . . ?
N2 C8 C9 C29 91.5(9) . . . . ?
C23 C8 C9 C29 -141.9(8) . . . . ?
N3 C10 C11 C12 172.9(11) . . . . ?
C16 C10 C11 C12 -4.5(19) . . . . ?
C10 C11 C12 C13 9(2) . . . . ?
C11 C12 C13 C14 -1(2) . . . . ?
C12 C13 C14 C15 -4(2) . . . . ?
C13 C14 C15 C16 -6(2) . . . . ?
C14 C15 C16 N4 -168.1(12) . . . . ?
C14 C15 C16 C10 15.5(19) . . . . ?
N3 C10 C16 N4 -3.3(13) . . . . ?
C11 C10 C16 N4 174.3(9) . . . . ?
N3 C10 C16 C15 173.4(9) . . . . ?
C11 C10 C16 C15 -9.0(15) . . . . ?
N2 C8 C23 C28 -171.6(9) . . . . ?
C9 C8 C23 C28 64.5(12) . . . . ?
N2 C8 C23 C24 5.3(13) . . . . ?
C9 C8 C23 C24 -118.6(10) . . . . ?
C28 C23 C24 C25 2.0(15) . . . . ?
C8 C23 C24 C25 -174.9(9) . . . . ?
C23 C24 C25 C26 -2.7(17) . . . . ?
C24 C25 C26 C27 -1.1(19) . . . . ?
C25 C26 C27 C28 5(2) . . . . ?
C24 C23 C28 C27 2.2(17) . . . . ?
C8 C23 C28 C27 179.2(10) . . . . ?
C26 C27 C28 C23 -5.9(19) . . . . ?
N3 C9 C29 C30 -142.7(13) . . . . ?
C8 C9 C29 C30 91.5(14) . . . . ?
N3 C9 C29 C34 37.1(17) . . . . ?
C8 C9 C29 C34 -88.7(16) . . . . ?
C34 C29 C30 C31 2(3) . . . . ?
C9 C29 C30 C31 -178.2(15) . . . . ?
C29 C30 C31 C32 2(3) . . . . ?
C30 C31 C32 C33 -5(3) . . . . ?
C31 C32 C33 C34 4(3) . . . . ?
C32 C33 C34 C29 0(3) . . . . ?
C30 C29 C34 C33 -3(3) . . . . ?
C9 C29 C34 C33 177.5(15) . . . . ?
O1 C35 C36 C37 12.2(17) . . . . ?
C35 C36 C37 C38 -20.5(18) . . . . ?
C36 C37 C38 O1 21.8(17) . . . . ?
O2 C39 C40 C41 -4(3) . . . . ?
C39 C40 C41 C42 26(3) . . . . ?
C40 C41 C42 O2 -38(3) . . . . ?
C2 C1 N1 C20 -11.4(15) . . . . ?
C7 C1 N1 C20 172.8(8) . . . . ?
C2 C1 N1 Ho 168.8(7) . . . . ?
C7 C1 N1 Ho -7.1(12) . . . . ?
C22 C20 N1 C1 -68.1(14) . . . . ?
C21 C20 N1 C1 171.6(11) . . . . ?
C22 C20 N1 Ho 111.8(10) . . . . ?
C21 C20 N1 Ho -8.5(13) . . . . ?
C6 C7 N2 C8 -4.6(14) . . . . ?
C1 C7 N2 C8 179.1(8) . . . . ?
C6 C7 N2 Ho 164.0(7) . . . . ?
C1 C7 N2 Ho -12.3(11) . . . . ?
C23 C8 N2 C7 78.2(11) . . . . ?
C9 C8 N2 C7 -157.3(8) . . . . ?
C23 C8 N2 Ho -90.9(8) . . . . ?
C9 C8 N2 Ho 33.7(9) . . . . ?
C11 C10 N3 C9 5.6(14) . . . . ?
C16 C10 N3 C9 -176.8(8) . . . . ?
C11 C10 N3 Ho -173.5(7) . . . . ?
C16 C10 N3 Ho 4.1(11) . . . . ?
C29 C9 N3 C10 80.2(11) . . . . ?
C8 C9 N3 C10 -154.4(8) . . . . ?
C29 C9 N3 Ho -100.6(8) . . . . ?
C8 C9 N3 Ho 24.8(9) . . . . ?
C15 C16 N4 C17 8.5(14) . . . . ?
C10 C16 N4 C17 -174.8(8) . . . . ?
C15 C16 N4 Ho -175.5(7) . . . . ?
C10 C16 N4 Ho 1.1(11) . . . . ?
C18 C17 N4 C16 -168.1(9) . . . . ?
C19 C17 N4 C16 70.2(11) . . . . ?
C18 C17 N4 Ho 15.9(10) . . . . ?
C19 C17 N4 Ho -105.8(8) . . . . ?
C37 C38 O1 C35 -15.0(16) . . . . ?
C37 C38 O1 Ho 152.7(8) . . . . ?
C36 C35 O1 C38 1.5(15) . . . . ?
C36 C35 O1 Ho -166.2(10) . . . . ?
C40 C39 O2 C42 -20(2) . . . . ?
C41 C42 O2 C39 34(2) . . . . ?
C7 N2 Ho N3 175.3(8) . . . . ?
C8 N2 Ho N3 -16.2(6) . . . . ?
C7 N2 Ho N4 -179.1(6) . . . . ?
C8 N2 Ho N4 -10.6(9) . . . . ?
C7 N2 Ho O1 86.4(8) . . . . ?
C8 N2 Ho O1 -105.1(7) . . . . ?
C7 N2 Ho N1 6.4(7) . . . . ?
C8 N2 Ho N1 174.9(7) . . . . ?
C7 N2 Ho Cl -78.9(8) . . . . ?
C8 N2 Ho Cl 89.6(6) . . . . ?
C10 N3 Ho N2 173.2(8) . . . . ?
C9 N3 Ho N2 -5.9(6) . . . . ?
C10 N3 Ho N4 -2.6(7) . . . . ?
C9 N3 Ho N4 178.2(7) . . . . ?
C10 N3 Ho O1 -83.0(8) . . . . ?
C9 N3 Ho O1 97.9(6) . . . . ?
C10 N3 Ho N1 -171.8(7) . . . . ?
C9 N3 Ho N1 9.1(9) . . . . ?
C10 N3 Ho Cl 75.6(8) . . . . ?
C9 N3 Ho Cl -103.5(6) . . . . ?
C16 N4 Ho N2 -5.2(9) . . . . ?
C17 N4 Ho N2 170.7(6) . . . . ?
C16 N4 Ho N3 0.6(7) . . . . ?
C17 N4 Ho N3 176.5(7) . . . . ?
C16 N4 Ho O1 97.7(7) . . . . ?
C17 N4 Ho O1 -86.4(6) . . . . ?
C16 N4 Ho N1 162.3(8) . . . . ?
C17 N4 Ho N1 -21.8(11) . . . . ?
C16 N4 Ho Cl -111.4(7) . . . . ?
C17 N4 Ho Cl 64.5(6) . . . . ?
C38 O1 Ho N2 -45.7(11) . . . . ?
C35 O1 Ho N2 119.8(8) . . . . ?
C38 O1 Ho N3 -117.0(11) . . . . ?
C35 O1 Ho N3 48.5(8) . . . . ?
C38 O1 Ho N4 177.4(11) . . . . ?
C35 O1 Ho N4 -17.1(8) . . . . ?
C38 O1 Ho N1 19.4(11) . . . . ?
C35 O1 Ho N1 -175.1(8) . . . . ?
C38 O1 Ho Cl 105.5(11) . . . . ?
C35 O1 Ho Cl -89.1(8) . . . . ?
C1 N1 Ho N2 1.1(8) . . . . ?
C20 N1 Ho N2 -178.8(9) . . . . ?
C1 N1 Ho N3 -14.4(11) . . . . ?
C20 N1 Ho N3 165.7(7) . . . . ?
C1 N1 Ho N4 -169.8(7) . . . . ?
C20 N1 Ho N4 10.4(13) . . . . ?
C1 N1 Ho O1 -105.9(9) . . . . ?
C20 N1 Ho O1 74.2(8) . . . . ?
C1 N1 Ho Cl 104.7(8) . . . . ?
C20 N1 Ho Cl -75.2(8) . . . . ?
